data_4028850
loop_
_publ_author_name
'Krist\'ina Csatayov\'a'
'Stephen G. Davies'
'J. Gair Ford'
'James A. Lee'
'Paul M. Roberts'
'James E. Thomson'

_publ_contact_author 'Stephen G. Davies'
_publ_contact_author_email steve.davies@chem.ox.ac.uk
_publ_contact_author_fax '+44 1865 275633'
_publ_contact_author_phone '+44 1865 275695'
_publ_section_title
;
 Asymmetric Syntheses of Methyl N,O-Diacetyl-d-3-epi-daunosaminide and
 Methyl N,O-Diacetyl-d-ristosaminide
;
_journal_name_full 'Journal of Organic Chemistry'
_journal_page_first 12397
_journal_page_last 12408
_journal_paper_doi 10.1021/jo4020563
_journal_volume 78
_journal_year 2013
_chemical_absolute_configuration unk
_chemical_formula_moiety 'C25 H35 N1 O4'
_chemical_formula_sum 'C25 H35 N O4'
_chemical_formula_weight 413.56
_space_group_IT_number 4
_symmetry_cell_setting monoclinic
_symmetry_space_group_name_Hall 'P 2yb'
_symmetry_space_group_name_H-M 'P 1 21 1'
_atom_sites_solution_hydrogens difmap
_atom_sites_solution_primary direct
_cell_angle_alpha 90
_cell_angle_beta 108.3064(10)
_cell_angle_gamma 90
_cell_formula_units_Z 2
_cell_length_a 9.6934(2)
_cell_length_b 10.0175(2)
_cell_length_c 12.9042(3)
_cell_measurement_reflns_used 2799
_cell_measurement_temperature 150
_cell_measurement_theta_max 27
_cell_measurement_theta_min 5
_cell_volume 1189.63(4)
_computing_cell_refinement 'DENZO/SCALEPACK (Otwinowski & Minor, 1997)'
_computing_data_collection 'COLLECT (Nonius, 2001).'
_computing_data_reduction 'DENZO/SCALEPACK (Otwinowski & Minor, 1997)'
_computing_molecular_graphics 'CAMERON (Watkin et al., 1996)'
_computing_publication_material 'CRYSTALS (Betteridge et al., 2003)'
_computing_structure_refinement 'CRYSTALS (Betteridge et al., 2003)'
_computing_structure_solution 'SIR92 (Altomare et al., 1994)'
_diffrn_ambient_temperature 150
_diffrn_measured_fraction_theta_full 0.990
_diffrn_measured_fraction_theta_max 0.989
_diffrn_measurement_device Area
_diffrn_measurement_device_type 'Nonius KappaCCD'
_diffrn_measurement_method \w
_diffrn_radiation_monochromator graphite
_diffrn_radiation_type 'Mo K\a'
_diffrn_radiation_wavelength 0.71073
_diffrn_reflns_av_R_equivalents 0.022
_diffrn_reflns_limit_h_max 12
_diffrn_reflns_limit_h_min -12
_diffrn_reflns_limit_k_max 12
_diffrn_reflns_limit_k_min -13
_diffrn_reflns_limit_l_max 16
_diffrn_reflns_limit_l_min -16
_diffrn_reflns_number 5133
_diffrn_reflns_theta_full 26.935
_diffrn_reflns_theta_max 27.485
_diffrn_reflns_theta_min 5.154
_diffrn_standards_number 0
_exptl_absorpt_coefficient_mu 0.077
_exptl_absorpt_correction_T_max 0.99
_exptl_absorpt_correction_T_min 0.99
_exptl_absorpt_correction_type multi-scan
_exptl_absorpt_process_details 'DENZO/SCALEPACK (Otwinowski & Minor, 1997)'
_exptl_crystal_colour colourless
_exptl_crystal_density_diffrn 1.154
_exptl_crystal_description block
_exptl_crystal_F_000 448
_exptl_crystal_size_max 0.240
_exptl_crystal_size_mid 0.150
_exptl_crystal_size_min 0.130
_refine_diff_density_max 0.32
_refine_diff_density_min -0.27
_refine_ls_extinction_method none
_refine_ls_goodness_of_fit_ref 0.9134
_refine_ls_hydrogen_treatment constr
_refine_ls_matrix_type full
_refine_ls_number_parameters 271
_refine_ls_number_reflns 2856
_refine_ls_number_restraints 1
_refine_ls_R_factor_all 0.0520
_refine_ls_R_factor_gt 0.0416
_refine_ls_shift/su_max 0.0001241
_refine_ls_shift/su_mean 0.0000136
_refine_ls_structure_factor_coef Fsqd
_refine_ls_weighting_details
;
 Method, part 1, Chebychev polynomial, (Watkin, 1994, Prince, 1982) 
 [weight] = 1.0/[A~0~*T~0~(x)+A~1~*T~1~(x) ... +A~n-1~]*T~n-1~(x)] 
 where A~i~ are the Chebychev coefficients listed below and x= Fcalc/Fmax 
 Method = Robust Weighting (Prince, 1982) 
 W = [weight] * [1-(deltaF/6*sigmaF)^2^]^2^ 
 A~i~ are: 
 30.1 48.2 28.1 11.2 2.33 
;
_refine_ls_weighting_scheme calc
_refine_ls_wR_factor_all 0.1074
_refine_ls_wR_factor_gt 0.0958
_refine_ls_wR_factor_ref 0.1074
_reflns_limit_h_max 11
_reflns_limit_h_min -12
_reflns_limit_k_max 12
_reflns_limit_k_min 0
_reflns_limit_l_max 16
_reflns_limit_l_min 0
_reflns_number_gt 2431
_reflns_number_total 2856
_reflns_threshold_expression I>2.0\s(I)
_oxford_diffrn_Wilson_B_factor 2.86
_oxford_diffrn_Wilson_scale 1.19
_oxford_refine_ls_r_factor_ref 0.0520
_oxford_refine_ls_scale 0.940(4)
_oxford_reflns_number_all 2856
_oxford_reflns_threshold_expression_ref I>-3.0\s(I)
_cod_data_source_file jo4020563_si_001_4.cif
_cod_data_source_block 37
_cod_original_formula_sum 'C25 H35 N1 O4'
_cod_database_code 4028850

loop_
_symmetry_equiv_pos_as_xyz
x,y,z
-x,y+1/2,-z

loop_
_atom_site_label
_atom_site_type_symbol
_atom_site_fract_x
_atom_site_fract_y
_atom_site_fract_z
_atom_site_U_iso_or_equiv
_atom_site_occupancy
_atom_site_adp_type
_atom_site_refinement_flags_posn
O1 O -0.65539(19) -0.47781(19) -0.46780(14) 0.0353 1.0000 Uani .
C2 C -0.5632(3) -0.5867(2) -0.42048(19) 0.0284 1.0000 Uani .
C3 C -0.5986(3) -0.7032(3) -0.50109(19) 0.0317 1.0000 Uani .
O4 O -0.5153(2) -0.81838(19) -0.45513(15) 0.0421 1.0000 Uani .
C5 C -0.5711(3) -0.6710(3) -0.6075(2) 0.0431 1.0000 Uani .
C6 C -0.5902(2) -0.6190(2) -0.31145(18) 0.0261 1.0000 Uani .
N7 N -0.4876(2) -0.7257(2) -0.25260(16) 0.0266 1.0000 Uani .
C8 C -0.5461(3) -0.8211(2) -0.18719(19) 0.0279 1.0000 Uani .
C9 C -0.6011(3) -0.7567(2) -0.10121(19) 0.0286 1.0000 Uani .
C10 C -0.7416(3) -0.7058(3) -0.1268(2) 0.0320 1.0000 Uani .
C11 C -0.7888(3) -0.6421(3) -0.0483(2) 0.0365 1.0000 Uani .
C12 C -0.6972(3) -0.6309(3) 0.0580(2) 0.0388 1.0000 Uani .
C13 C -0.5585(3) -0.6844(3) 0.0858(2) 0.0387 1.0000 Uani .
C14 C -0.5115(3) -0.7464(3) 0.0065(2) 0.0340 1.0000 Uani .
C15 C -0.6580(3) -0.9146(3) -0.2622(2) 0.0358 1.0000 Uani .
C16 C -0.3432(2) -0.6720(3) -0.1892(2) 0.0304 1.0000 Uani .
C17 C -0.2231(2) -0.7746(3) -0.1672(2) 0.0318 1.0000 Uani .
C18 C -0.1928(3) -0.8399(3) -0.2531(2) 0.0382 1.0000 Uani .
C19 C -0.0796(3) -0.9309(3) -0.2329(3) 0.0442 1.0000 Uani .
C20 C 0.0067(3) -0.9566(3) -0.1271(3) 0.0456 1.0000 Uani .
C21 C -0.0204(3) -0.8911(3) -0.0416(3) 0.0432 1.0000 Uani .
C22 C -0.1355(3) -0.8015(3) -0.0613(2) 0.0364 1.0000 Uani .
C23 C -0.5852(3) -0.4894(2) -0.24531(19) 0.0294 1.0000 Uani .
C24 C -0.7170(3) -0.4011(3) -0.2873(2) 0.0335 1.0000 Uani .
O25 O -0.84040(18) -0.47121(19) -0.31382(15) 0.0355 1.0000 Uani .
C26 C -0.9819(3) -0.4037(3) -0.3598(2) 0.0411 1.0000 Uani .
C27 C -1.0054(4) -0.3050(5) -0.2787(3) 0.0723 1.0000 Uani .
C28 C -0.9863(4) -0.3381(6) -0.4650(3) 0.0821 1.0000 Uani .
C29 C -1.0870(4) -0.5161(5) -0.3737(6) 0.1136 1.0000 Uani .
O30 O -0.7103(2) -0.2808(2) -0.2919(2) 0.0557 1.0000 Uani .
H21 H -0.4553 -0.5612 -0.4052 0.0344 1.0000 Uiso R
H31 H -0.7048 -0.7239 -0.5164 0.0390 1.0000 Uiso R
H52 H -0.5961 -0.7497 -0.6549 0.0670 1.0000 Uiso R
H51 H -0.6327 -0.5957 -0.6421 0.0667 1.0000 Uiso R
H53 H -0.4674 -0.6501 -0.5940 0.0676 1.0000 Uiso R
H61 H -0.6908 -0.6581 -0.3307 0.0326 1.0000 Uiso R
H81 H -0.4593 -0.8784 -0.1473 0.0347 1.0000 Uiso R
H101 H -0.8070 -0.7149 -0.2024 0.0393 1.0000 Uiso R
H111 H -0.8871 -0.6059 -0.0691 0.0466 1.0000 Uiso R
H121 H -0.7319 -0.5866 0.1123 0.0466 1.0000 Uiso R
H131 H -0.4935 -0.6797 0.1611 0.0474 1.0000 Uiso R
H141 H -0.4162 -0.7821 0.0262 0.0424 1.0000 Uiso R
H153 H -0.6943 -0.9756 -0.2165 0.0590 1.0000 Uiso R
H151 H -0.6065 -0.9639 -0.3040 0.0590 1.0000 Uiso R
H152 H -0.7375 -0.8606 -0.3096 0.0597 1.0000 Uiso R
H161 H -0.3482 -0.6358 -0.1184 0.0384 1.0000 Uiso R
H162 H -0.3242 -0.5986 -0.2336 0.0381 1.0000 Uiso R
H181 H -0.2529 -0.8219 -0.3280 0.0475 1.0000 Uiso R
H191 H -0.0595 -0.9744 -0.2941 0.0542 1.0000 Uiso R
H201 H 0.0853 -1.0190 -0.1123 0.0557 1.0000 Uiso R
H211 H 0.0393 -0.9071 0.0328 0.0539 1.0000 Uiso R
H221 H -0.1552 -0.7559 -0.0023 0.0456 1.0000 Uiso R
H231 H -0.5784 -0.5168 -0.1702 0.0385 1.0000 Uiso R
H232 H -0.4986 -0.4367 -0.2440 0.0385 1.0000 Uiso R
H271 H -1.1030 -0.2687 -0.3065 0.1152 1.0000 Uiso R
H273 H -0.9913 -0.3553 -0.2116 0.1157 1.0000 Uiso R
H272 H -0.9319 -0.2346 -0.2663 0.1158 1.0000 Uiso R
H282 H -1.0837 -0.3001 -0.4983 0.1228 1.0000 Uiso R
H281 H -0.9641 -0.4052 -0.5118 0.1235 1.0000 Uiso R
H283 H -0.9092 -0.2708 -0.4482 0.1236 1.0000 Uiso R
H292 H -1.1847 -0.4803 -0.3936 0.1848 1.0000 Uiso R
H293 H -1.0763 -0.5702 -0.4322 0.1849 1.0000 Uiso R
H291 H -1.0631 -0.5671 -0.3077 0.1852 1.0000 Uiso R
H41 H -0.4999 -0.8129 -0.3844 0.0662 1.0000 Uiso R
H11 H -0.6059 -0.4228 -0.4943 0.0549 1.0000 Uiso R

loop_
_atom_site_aniso_label
_atom_site_aniso_U_11
_atom_site_aniso_U_22
_atom_site_aniso_U_33
_atom_site_aniso_U_23
_atom_site_aniso_U_13
_atom_site_aniso_U_12
O1 0.0413(9) 0.0297(9) 0.0378(9) 0.0081(8) 0.0168(7) 0.0066(8)
C2 0.0306(11) 0.0233(11) 0.0332(12) 0.0034(9) 0.0126(9) 0.0017(9)
C3 0.0393(12) 0.0276(12) 0.0306(11) -0.0001(10) 0.0143(10) -0.0006(10)
O4 0.0683(12) 0.0282(9) 0.0342(9) 0.0001(8) 0.0227(9) 0.0085(9)
C5 0.0576(17) 0.0441(16) 0.0331(12) 0.0023(12) 0.0222(12) 0.0060(13)
C6 0.0298(11) 0.0207(11) 0.0288(11) 0.0008(9) 0.0106(9) 0.0007(9)
N7 0.0286(9) 0.0221(9) 0.0310(9) 0.0023(8) 0.0122(8) 0.0000(8)
C8 0.0348(11) 0.0212(11) 0.0312(11) 0.0020(9) 0.0153(9) 0.0004(9)
C9 0.0339(11) 0.0230(11) 0.0313(11) 0.0027(9) 0.0137(9) -0.0026(9)
C10 0.0331(12) 0.0325(13) 0.0326(11) 0.0003(10) 0.0132(9) -0.0018(10)
C11 0.0381(13) 0.0356(14) 0.0413(13) 0.0000(11) 0.0202(11) 0.0001(11)
C12 0.0499(15) 0.0346(14) 0.0370(13) -0.0034(11) 0.0210(12) 0.0006(13)
C13 0.0492(15) 0.0353(14) 0.0306(12) -0.0007(11) 0.0109(11) -0.0036(12)
C14 0.0378(12) 0.0311(13) 0.0340(11) 0.0045(10) 0.0128(9) 0.0026(10)
C15 0.0451(14) 0.0261(12) 0.0412(13) -0.0030(10) 0.0208(11) -0.0079(11)
C16 0.0286(11) 0.0283(12) 0.0334(12) 0.0001(10) 0.0083(9) -0.0019(9)
C17 0.0276(11) 0.0287(12) 0.0395(13) 0.0021(10) 0.0113(9) -0.0040(9)
C18 0.0377(13) 0.0394(14) 0.0409(13) 0.0036(12) 0.0173(11) 0.0049(12)
C19 0.0434(14) 0.0416(15) 0.0555(17) 0.0023(13) 0.0270(13) 0.0057(12)
C20 0.0341(13) 0.0393(15) 0.0663(18) 0.0152(14) 0.0198(13) 0.0071(12)
C21 0.0320(12) 0.0431(16) 0.0514(15) 0.0135(13) 0.0086(11) -0.0002(12)
C22 0.0316(12) 0.0359(13) 0.0415(13) 0.0030(11) 0.0111(10) -0.0037(11)
C23 0.0323(11) 0.0237(11) 0.0319(11) -0.0029(10) 0.0097(9) -0.0008(10)
C24 0.0365(13) 0.0280(12) 0.0339(12) -0.0043(10) 0.0079(10) 0.0026(10)
O25 0.0316(8) 0.0295(9) 0.0484(10) 0.0016(8) 0.0169(7) 0.0039(7)
C26 0.0315(12) 0.0460(16) 0.0461(15) -0.0009(13) 0.0128(11) 0.0098(12)
C27 0.062(2) 0.096(3) 0.0544(18) -0.013(2) 0.0110(16) 0.040(2)
C28 0.0473(18) 0.152(5) 0.0458(18) 0.030(3) 0.0123(15) 0.035(3)
C29 0.0320(17) 0.065(3) 0.233(7) -0.016(4) 0.027(3) -0.0018(18)
O30 0.0485(12) 0.0244(10) 0.0821(16) -0.0024(10) 0.0029(11) 0.0047(9)

loop_
_atom_type_symbol
_atom_type_scat_dispersion_real
_atom_type_scat_dispersion_imag
_atom_type_scat_Cromer_Mann_a1
_atom_type_scat_Cromer_Mann_b1
_atom_type_scat_Cromer_Mann_a2
_atom_type_scat_Cromer_Mann_b2
_atom_type_scat_Cromer_Mann_a3
_atom_type_scat_Cromer_Mann_b3
_atom_type_scat_Cromer_Mann_a4
_atom_type_scat_Cromer_Mann_b4
_atom_type_scat_Cromer_Mann_c
_atom_type_scat_source
C 0.0033 0.0016 2.3100 20.8439 1.0200 10.2075 1.5886 0.5687 0.8650 51.6512 0.2156 'International Tables Vol C 4.2.6.8 and 6.1.1.4'
H 0.0000 0.0000 0.4930 10.5109 0.3229 26.1257 0.1402 3.1424 0.0408 57.7998 0.0030 'International Tables Vol C 4.2.6.8 and 6.1.1.4'
N 0.0061 0.0033 12.2126 0.0057 3.1322 9.8933 2.0125 28.9975 1.1663 0.5826 -11.5290 'International Tables Vol C 4.2.6.8 and 6.1.1.4'
O 0.0106 0.0060 3.0485 13.2771 2.2868 5.7011 1.5463 0.3239 0.8670 32.9089 0.2508 'International Tables Vol C 4.2.6.8 and 6.1.1.4'

loop_
_geom_angle_atom_site_label_1
_geom_angle_atom_site_label_2
_geom_angle_atom_site_label_3
_geom_angle
_geom_angle_publ_flag
C2 O1 H11 107.8 no
O1 C2 C3 108.50(19) yes
O1 C2 C6 106.81(18) yes
C3 C2 C6 113.20(19) yes
O1 C2 H21 110.8 no
C3 C2 H21 108.4 no
C6 C2 H21 109.2 no
C2 C3 O4 110.99(19) yes
C2 C3 C5 112.9(2) yes
O4 C3 C5 108.2(2) yes
C2 C3 H31 106.7 no
O4 C3 H31 109.0 no
C5 C3 H31 109.1 no
C3 O4 H41 105.7 no
C3 C5 H52 108.4 no
C3 C5 H51 108.8 no
H52 C5 H51 109.9 no
C3 C5 H53 110.1 no
H52 C5 H53 108.6 no
H51 C5 H53 111.0 no
C2 C6 N7 109.69(18) yes
C2 C6 C23 109.98(19) yes
N7 C6 C23 114.81(18) yes
C2 C6 H61 106.5 no
N7 C6 H61 106.6 no
C23 C6 H61 108.8 no
C6 N7 C8 115.62(17) yes
C6 N7 C16 112.55(18) yes
C8 N7 C16 112.27(18) yes
N7 C8 C9 114.98(19) yes
N7 C8 C15 110.70(19) yes
C9 C8 C15 112.46(19) yes
N7 C8 H81 104.2 no
C9 C8 H81 107.2 no
C15 C8 H81 106.6 no
C8 C9 C10 121.6(2) yes
C8 C9 C14 120.7(2) yes
C10 C9 C14 117.7(2) yes
C9 C10 C11 121.1(2) yes
C9 C10 H101 118.5 no
C11 C10 H101 120.4 no
C10 C11 C12 120.2(2) yes
C10 C11 H111 119.2 no
C12 C11 H111 120.6 no
C11 C12 C13 119.5(2) yes
C11 C12 H121 119.4 no
C13 C12 H121 121.0 no
C12 C13 C14 119.9(2) yes
C12 C13 H131 120.5 no
C14 C13 H131 119.6 no
C9 C14 C13 121.5(2) yes
C9 C14 H141 119.3 no
C13 C14 H141 119.2 no
C8 C15 H153 108.5 no
C8 C15 H151 106.0 no
H153 C15 H151 111.0 no
C8 C15 H152 108.6 no
H153 C15 H152 110.8 no
H151 C15 H152 111.8 no
N7 C16 C17 113.3(2) yes
N7 C16 H161 109.2 no
C17 C16 H161 109.4 no
N7 C16 H162 105.4 no
C17 C16 H162 110.0 no
H161 C16 H162 109.4 no
C16 C17 C18 120.8(2) yes
C16 C17 C22 120.8(2) yes
C18 C17 C22 118.3(2) yes
C17 C18 C19 120.7(3) yes
C17 C18 H181 119.4 no
C19 C18 H181 119.9 no
C18 C19 C20 120.4(3) yes
C18 C19 H191 119.3 no
C20 C19 H191 120.3 no
C19 C20 C21 119.6(3) yes
C19 C20 H201 121.0 no
C21 C20 H201 119.4 no
C20 C21 C22 120.3(3) yes
C20 C21 H211 120.8 no
C22 C21 H211 118.9 no
C21 C22 C17 120.7(3) yes
C21 C22 H221 120.8 no
C17 C22 H221 118.5 no
C6 C23 C24 114.69(19) yes
C6 C23 H231 106.7 no
C24 C23 H231 107.6 no
C6 C23 H232 109.8 no
C24 C23 H232 108.2 no
H231 C23 H232 109.7 no
C23 C24 O25 111.9(2) yes
C23 C24 O30 123.3(3) yes
O25 C24 O30 124.7(3) yes
C24 O25 C26 120.4(2) yes
O25 C26 C27 110.2(2) yes
O25 C26 C28 108.9(2) yes
C27 C26 C28 112.0(4) yes
O25 C26 C29 102.5(3) yes
C27 C26 C29 109.4(3) yes
C28 C26 C29 113.5(4) yes
C26 C27 H271 109.3 no
C26 C27 H273 105.5 no
H271 C27 H273 111.8 no
C26 C27 H272 109.0 no
H271 C27 H272 111.5 no
H273 C27 H272 109.6 no
C26 C28 H282 108.5 no
C26 C28 H281 108.1 no
H282 C28 H281 111.4 no
C26 C28 H283 107.5 no
H282 C28 H283 113.0 no
H281 C28 H283 108.1 no
C26 C29 H292 109.1 no
C26 C29 H293 106.4 no
H292 C29 H293 109.8 no
C26 C29 H291 109.3 no
H292 C29 H291 112.2 no
H293 C29 H291 110.0 no

loop_
_geom_bond_atom_site_label_1
_geom_bond_atom_site_label_2
_geom_bond_distance
_geom_bond_publ_flag
O1 C2 1.421(3) yes
O1 H11 0.868 no
C2 C3 1.529(3) yes
C2 C6 1.544(3) yes
C2 H21 1.033 no
C3 O4 1.426(3) yes
C3 C5 1.514(3) yes
C3 H31 1.007 no
O4 H41 0.879 no
C5 H52 0.980 no
C5 H51 0.979 no
C5 H53 0.987 no
C6 N7 1.494(3) yes
C6 C23 1.547(3) yes
C6 H61 1.007 no
N7 C8 1.500(3) yes
N7 C16 1.482(3) yes
C8 C9 1.517(3) yes
C8 C15 1.526(3) yes
C8 H81 1.015 no
C9 C10 1.394(3) yes
C9 C14 1.392(4) yes
C10 C11 1.390(4) yes
C10 H101 0.986 no
C11 C12 1.385(4) yes
C11 H111 0.975 no
C12 C13 1.386(4) yes
C12 H121 0.974 no
C13 C14 1.390(4) yes
C13 H131 0.979 no
C14 H141 0.948 no
C15 H153 0.987 no
C15 H151 0.976 no
C15 H152 0.983 no
C16 C17 1.512(3) yes
C16 H161 0.998 no
C16 H162 0.985 no
C17 C18 1.395(4) yes
C17 C22 1.390(4) yes
C18 C19 1.387(4) yes
C18 H181 0.976 no
C19 C20 1.383(4) yes
C19 H191 0.974 no
C20 C21 1.378(5) yes
C20 H201 0.957 no
C21 C22 1.392(4) yes
C21 H211 0.966 no
C22 H221 0.957 no
C23 C24 1.508(3) yes
C23 H231 0.989 no
C23 H232 0.987 no
C24 O25 1.335(3) yes
C24 O30 1.209(3) yes
O25 C26 1.476(3) yes
C26 C27 1.508(5) yes
C26 C28 1.496(5) yes
C26 C29 1.491(5) yes
C27 H271 0.971 no
C27 H273 0.974 no
C27 H272 0.979 no
C28 H282 0.984 no
C28 H281 0.972 no
C28 H283 0.979 no
C29 H292 0.968 no
C29 H293 0.961 no
C29 H291 0.957 no

loop_
_geom_hbond_atom_site_label_D
_geom_hbond_atom_site_label_H
_geom_hbond_atom_site_label_A
_geom_hbond_site_symmetry_A
_geom_hbond_angle_DHA
_geom_hbond_distance_DH
_geom_hbond_distance_HA
_geom_hbond_distance_DA
_geom_hbond_publ_flag
C13 H131 O30 2_445 144.53(9) 0.979 2.384 3.231(4) yes
C18 H181 O4 . 143.27(7) 0.976 2.558 3.391(4) yes
C23 H231 C9 . 127.35(7) 0.989 2.596 3.292(4) yes
C28 H283 O30 . 122.11(15) 0.979 2.314 2.953(4) yes
O4 H41 N7 . 155.35(8) 0.879 1.883 2.706(4) yes
O1 H11 O4 2_454 173.92(8) 0.868 1.840 2.704(4) yes
